data_2100110
loop_
_publ_author_name
'Richard E. Marsh'

_publ_section_title
;
 Space group <i>P</i>1: an update
;
_journal_issue 3
_journal_name_full 'Acta Crystallographica Section B'
_journal_page_first 359
_journal_page_last 359
_journal_paper_doi 10.1107/S0108768105009651
_journal_volume 61
_journal_year 2005
_chemical_formula_moiety 'C6 H8 N2 O6 S Mn'
_chemical_formula_sum 'C6 H8 Mn N2 O6 S'
_space_group_crystal_system monoclinic
_symmetry_space_group_name_H-M 'P 1 21 1'
_audit_creation_method CRYM
_cell_angle_alpha 90
_cell_angle_beta 91.57
_cell_angle_gamma 90
_cell_formula_units_Z 2
_cell_length_a 8.4549
_cell_length_b 6.6221
_cell_length_c 9.0743
_cell_volume 507.872
_cod_data_source_file bk0148.cif
_cod_data_source_block OHUGED
_cod_depositor_comments
;
  Added moiety chemical formula and Z value from Marsh (2005) paper.
  The summary chemical formula is calculated from moiety formula using
  AdHocParser
  (svn://www.crystallography.net/cod-tools/trunk/Formulae/AdHocParser.yp,
  revision 1441.)

  Andrius Merkys
  2013-11-11
;
_cod_original_sg_symbol_H-M 'P 21'
_cod_original_formula_sum 'not given'
_cod_database_code 2100110

loop_
_atom_site_label
_atom_site_fract_x
_atom_site_fract_y
_atom_site_fract_z
_atom_site_type_symbol
Mn1 0.33393 0.45632 0.32796 Mn
S2 0.33945 -0.04055 0.41706 S
N1 0.21760 0.46230 0.09890 N
N2 0.53680 0.49935 0.16015 N
O1 0.10820 0.38685 0.44365 O
O3 0.70330 0.51555 0.18320 O
H1 0.72490 0.51415 0.27195 H
O11 0.34455 0.12305 0.30840 O
O9 0.21680 0.01105 0.52990 O
O10 0.50030 -0.06535 0.48895 O
O12 0.28715 -0.22570 0.34080 O
C1 0.05700 0.44200 0.06800 C
H3 -0.01395 0.41935 0.14480 H
C2 -0.00655 0.45355 -0.07395 C
H4 -0.11895 0.44080 -0.09185 H
C3 0.09520 0.48350 -0.18710 C
H5 0.05340 0.49110 -0.28340 H
C4 0.26130 0.50270 -0.15835 C
H6 0.33335 0.52295 -0.23470 H
C5 0.31855 0.49140 -0.01435 C
C6 0.49325 0.50910 0.02560 C
H7 0.57060 0.52725 -0.04665 H
